data_1536453
loop_
_publ_author_name
'Park, S.-M.'
'Kim, S.-J.'

_publ_section_title
;
 Sr11 Cd6 Sb12: A new Zintl compound with infinite chains of pentagonal
 tubes
;
_journal_name_full 'Journal of Solid State Chemistry'
_journal_page_first 3418
_journal_page_last 3422
_journal_volume 177
_journal_year 2004
_chemical_formula_sum 'Cd6 Sb12 Sr11'
_space_group_IT_number 12
_symmetry_space_group_name_Hall '-C 2y'
_symmetry_space_group_name_H-M 'C 1 2/m 1'
_cell_angle_alpha 90
_cell_angle_beta 109.752
_cell_angle_gamma 90
_cell_formula_units_Z 2
_cell_length_a 32.903
_cell_length_b 4.7666
_cell_length_c 12.6057
_cell_volume 1860.701
_citation_journal_id_ASTM JSSCBI
_cod_data_source_file Park_JSSCBI_2004_1387.cif
_cod_data_source_block Cd6Sb12Sr11
_cod_database_code 1536453

loop_
_symmetry_equiv_pos_as_xyz
x,y,z
-x,y,-z
-x,-y,-z
x,-y,z
x+1/2,y+1/2,z
-x+1/2,y+1/2,-z
-x+1/2,-y+1/2,-z
x+1/2,-y+1/2,z

loop_
_atom_site_label
_atom_site_type_symbol
_atom_site_fract_x
_atom_site_fract_y
_atom_site_fract_z
_atom_site_occupancy
_atom_site_U_iso_or_equiv
Cd3 Cd 0.0477 -0.5 0.2446 1 0.0
Sb6 Sb 0.45379 -1 0.11636 1 0.0
Sb4 Sb 0.45705 -1 0.49853 1 0.0
Sr6 Sr 0.12601 0 0.01638 1 0.0
Sr4 Sr 0.27852 0 0.13263 1 0.0
Sr5 Sr 0 0 0 1 0.0
Sb2 Sb 0.08945 0 0.23308 1 0.0
Cd1 Cd 0.39965 -1 0.25413 1 0.0
Sb1 Sb 0.30874 0 0.4677 1 0.0
Sr3 Sr 0.38625 -0.5 0.49381 1 0.0
Sb3 Sb 0.35063 -0.5 0.2173 1 0.0
Cd2 Cd 0.28101 -0.5 0.3326 1 0.0
Sb5 Sb 0.20504 -0.5 0.13557 1 0.0
Sr2 Sr 0.19972 0 0.34273 1 0.0
Sr1 Sr 0.48135 -0.5 0.31886 1 0.0
